data_7008188
loop_
_publ_author_name
'Clegg, Jack K.'
'Lindoy, Leonard F.'
'McMurtrie, John C.'
'Schilter, David'

_publ_section_title
;
 Dinuclear bis-beta-diketonato ligand derivatives of iron(III) and
 copper(II) and use of the latter as components for the assembly of
 extended metallo-supramolecular structures.
;
_journal_issue 5
_journal_name_full 'Dalton transactions (Cambridge, England : 2003)'
_journal_page_first 857
_journal_page_last 864
_journal_paper_doi 10.1039/b418870e
_journal_year 2005
_chemical_formula_moiety 'C50 H58 Cu2 N2 O8, 1(C5 H5 N)'
_chemical_formula_sum 'C55 H63 Cu2 N3 O8'
_chemical_formula_weight 1021.16
_chemical_name_systematic
;
?
;
_space_group_IT_number 2
_symmetry_cell_setting triclinic
_symmetry_space_group_name_Hall '-P 1'
_symmetry_space_group_name_H-M 'P -1'
_atom_sites_solution_hydrogens geom
_atom_sites_solution_primary direct
_atom_sites_solution_secondary difmap
_audit_creation_method SHELXL-97
_cell_angle_alpha 97.396(3)
_cell_angle_beta 99.356(3)
_cell_angle_gamma 110.158(3)
_cell_formula_units_Z 1
_cell_length_a 8.4084(16)
_cell_length_b 10.0249(19)
_cell_length_c 17.246(3)
_cell_measurement_reflns_used 5911
_cell_measurement_temperature 150(2)
_cell_measurement_theta_max 28.303
_cell_measurement_theta_min 2.209
_cell_volume 1319.5(4)
_computing_cell_refinement 'SAINT (Bruker, 1995)'
_computing_data_collection 'SMART (Bruker, 1995)'
_computing_data_reduction 'SAINT and XPREP (Bruker, 1995)'
_computing_molecular_graphics
;ORTEPIII (Farrugia, 1997)
WINGX-32 (Farrugia, 1999)
;
_computing_publication_material 'enCIFer 1.0 (CCDC, 2003)'
_computing_structure_refinement 'SHELXL-97 (Sheldrick, 1997)'
_computing_structure_solution 'SIR97 (Altomare, et. al. 1997)'
_diffrn_ambient_temperature 150(2)
_diffrn_measured_fraction_theta_full 0.996
_diffrn_measured_fraction_theta_max 0.918
_diffrn_measurement_device_type 'Bruker SMART 1000 CCD'
_diffrn_measurement_method \w
_diffrn_radiation_monochromator graphite
_diffrn_radiation_source 'fine-focus sealed tube'
_diffrn_radiation_type MoK\a
_diffrn_radiation_wavelength 0.71073
_diffrn_reflns_av_R_equivalents 0.0230
_diffrn_reflns_av_sigmaI/netI 0.0349
_diffrn_reflns_limit_h_max 11
_diffrn_reflns_limit_h_min -11
_diffrn_reflns_limit_k_max 13
_diffrn_reflns_limit_k_min -13
_diffrn_reflns_limit_l_max 22
_diffrn_reflns_limit_l_min -22
_diffrn_reflns_number 12746
_diffrn_reflns_theta_full 25.00
_diffrn_reflns_theta_max 28.37
_diffrn_reflns_theta_min 2.21
_diffrn_standards_decay_% 0.03
_diffrn_standards_number 122
_exptl_absorpt_coefficient_mu 0.860
_exptl_absorpt_correction_T_max 0.942
_exptl_absorpt_correction_T_min 0.782
_exptl_absorpt_correction_type multi-scan
_exptl_absorpt_process_details 'SADABS (Sheldrick, 1999)'
_exptl_crystal_colour green
_exptl_crystal_density_diffrn 1.285
_exptl_crystal_density_method 'not measured'
_exptl_crystal_description plate
_exptl_crystal_F_000 536
_exptl_crystal_size_max 0.49
_exptl_crystal_size_mid 0.20
_exptl_crystal_size_min 0.07
_refine_diff_density_max 0.714
_refine_diff_density_min -0.618
_refine_diff_density_rms 0.072
_refine_ls_extinction_method none
_refine_ls_goodness_of_fit_ref 1.043
_refine_ls_hydrogen_treatment mixed
_refine_ls_matrix_type full
_refine_ls_number_parameters 313
_refine_ls_number_reflns 6069
_refine_ls_number_restraints 0
_refine_ls_restrained_S_all 1.043
_refine_ls_R_factor_all 0.0492
_refine_ls_R_factor_gt 0.0375
_refine_ls_shift/su_max 0.002
_refine_ls_shift/su_mean 0.000
_refine_ls_structure_factor_coef Fsqd
_refine_ls_weighting_details 'calc w=1/[\s^2^(Fo^2^)+(0.0625P)^2^+0.1906P] where P=(Fo^2^+2Fc^2^)/3'
_refine_ls_weighting_scheme calc
_refine_ls_wR_factor_gt 0.0959
_refine_ls_wR_factor_ref 0.1024
_reflns_number_gt 5038
_reflns_number_total 6069
_reflns_threshold_expression >2sigma(I)
_cod_data_source_file b418870e.txt
_cod_data_source_block lj50sad
_cod_original_sg_symbol_H-M P-1
_cod_database_code 7008188

loop_
_symmetry_equiv_pos_as_xyz
'x, y, z'
'-x, -y, -z'

loop_
_atom_site_label
_atom_site_type_symbol
_atom_site_fract_x
_atom_site_fract_y
_atom_site_fract_z
_atom_site_U_iso_or_equiv
_atom_site_adp_type
_atom_site_occupancy
_atom_site_symmetry_multiplicity
_atom_site_calc_flag
_atom_site_refinement_flags
_atom_site_disorder_assembly
_atom_site_disorder_group
Cu1 Cu 0.02419(3) 0.07074(2) -0.206574(13) 0.02198(9) Uani 1 1 d . . .
O1 O 0.13388(17) 0.23851(14) -0.25020(8) 0.0255(3) Uani 1 1 d . . .
O2 O 0.08297(19) 0.18328(14) -0.09940(8) 0.0290(3) Uani 1 1 d . . .
O3 O 0.02837(18) 0.09689(14) 0.15727(8) 0.0255(3) Uani 1 1 d . . .
O4 O 0.01024(17) 0.04692(14) 0.31105(8) 0.0243(3) Uani 1 1 d . . .
C1 C 0.3926(3) 0.4221(2) -0.31140(13) 0.0320(4) Uani 1 1 d . . .
H1A H 0.3195 0.3265 -0.3444 0.048 Uiso 1 1 calc R . .
H1B H 0.4897 0.4141 -0.2749 0.048 Uiso 1 1 calc R . .
H1C H 0.4378 0.4893 -0.3462 0.048 Uiso 1 1 calc R . .
C2 C 0.3987(3) 0.6300(2) -0.21368(15) 0.0429(6) Uani 1 1 d . . .
H2A H 0.4892 0.6227 -0.1728 0.064 Uiso 1 1 calc R . .
H2B H 0.3273 0.6727 -0.1876 0.064 Uiso 1 1 calc R . .
H2C H 0.4529 0.6916 -0.2493 0.064 Uiso 1 1 calc R . .
C3 C 0.1314(3) 0.4877(3) -0.32056(14) 0.0380(5) Uani 1 1 d . . .
H3A H 0.1754 0.5508 -0.3574 0.057 Uiso 1 1 calc R . .
H3B H 0.0634 0.5274 -0.2901 0.057 Uiso 1 1 calc R . .
H3C H 0.0574 0.3904 -0.3512 0.057 Uiso 1 1 calc R . .
C4 C 0.2843(3) 0.4790(2) -0.26256(12) 0.0252(4) Uani 1 1 d . . .
C5 C 0.2099(2) 0.36829(19) -0.21135(11) 0.0221(4) Uani 1 1 d . . .
C6 C 0.2241(3) 0.4128(2) -0.12951(12) 0.0290(4) Uani 1 1 d . . .
H6 H 0.2827 0.5131 -0.1068 0.035 Uiso 1 1 calc R . .
C7 C 0.1579(2) 0.3200(2) -0.07885(11) 0.0237(4) Uani 1 1 d . . .
C8 C 0.1716(3) 0.3811(2) 0.00743(11) 0.0245(4) Uani 1 1 d . . .
C9 C 0.2124(3) 0.5281(2) 0.03541(13) 0.0380(5) Uani 1 1 d . . .
H9 H 0.2386 0.5941 0.0002 0.046 Uiso 1 1 calc R . .
C10 C 0.2149(3) 0.5785(2) 0.11410(13) 0.0381(5) Uani 1 1 d . . .
H10 H 0.2419 0.6789 0.1326 0.046 Uiso 1 1 calc R . .
C11 C 0.1782(3) 0.4837(2) 0.16627(12) 0.0271(4) Uani 1 1 d . . .
H11 H 0.1801 0.5194 0.2203 0.033 Uiso 1 1 calc R . .
C12 C 0.1385(2) 0.33634(19) 0.14000(11) 0.0215(4) Uani 1 1 d . . .
C13 C 0.1336(2) 0.28656(19) 0.06002(11) 0.0211(4) Uani 1 1 d . . .
H13 H 0.1035 0.1858 0.0411 0.025 Uiso 1 1 calc R . .
C14 C 0.0984(2) 0.22846(19) 0.19343(11) 0.0196(3) Uani 1 1 d . . .
C15 C 0.1394(2) 0.2750(2) 0.27703(11) 0.0233(4) Uani 1 1 d . . .
H15 H 0.2026 0.3753 0.2984 0.028 Uiso 1 1 calc R . .
C16 C 0.0929(2) 0.1829(2) 0.33086(11) 0.0220(4) Uani 1 1 d . . .
C17 C 0.1435(3) 0.2428(2) 0.42167(12) 0.0296(4) Uani 1 1 d . . .
C18 C 0.2220(3) 0.4080(2) 0.44534(12) 0.0359(5) Uani 1 1 d . . .
H18A H 0.1391 0.4479 0.4212 0.054 Uiso 1 1 calc R . .
H18B H 0.3294 0.4447 0.4262 0.054 Uiso 1 1 calc R . .
H18C H 0.2479 0.4373 0.5039 0.054 Uiso 1 1 calc R . .
C19 C 0.2750(5) 0.1812(4) 0.45698(16) 0.0697(10) Uani 1 1 d . . .
H19A H 0.3055 0.2116 0.5155 0.104 Uiso 1 1 calc R . .
H19B H 0.3798 0.2173 0.4357 0.104 Uiso 1 1 calc R . .
H19C H 0.2243 0.0751 0.4424 0.104 Uiso 1 1 calc R . .
C20 C -0.0189(4) 0.1887(3) 0.45536(16) 0.0634(9) Uani 1 1 d . . .
H20A H -0.0701 0.0825 0.4417 0.095 Uiso 1 1 calc R . .
H20B H -0.1034 0.2281 0.4322 0.095 Uiso 1 1 calc R . .
H20C H 0.0123 0.2207 0.5138 0.095 Uiso 1 1 calc R . .
N1 N -0.2496(2) 0.07000(17) -0.24026(10) 0.0267(3) Uani 1 1 d . . .
C21 C -0.3755(3) 0.0170(2) -0.20196(14) 0.0342(5) Uani 1 1 d . . .
H21 H -0.3501 -0.0209 -0.1558 0.041 Uiso 1 1 calc R . .
C22 C -0.5413(3) 0.0146(3) -0.22614(17) 0.0436(6) Uani 1 1 d . . .
H22 H -0.6278 -0.0243 -0.1972 0.052 Uiso 1 1 calc R . .
C23 C -0.5794(3) 0.0694(3) -0.29293(17) 0.0459(6) Uani 1 1 d . . .
H23 H -0.6925 0.0692 -0.3110 0.055 Uiso 1 1 calc R . .
C24 C -0.4500(3) 0.1246(3) -0.33289(16) 0.0458(6) Uani 1 1 d . . .
H24 H -0.4718 0.1640 -0.3789 0.055 Uiso 1 1 calc R . .
C25 C -0.2883(3) 0.1220(2) -0.30512(13) 0.0339(5) Uani 1 1 d . . .
H25 H -0.2001 0.1589 -0.3335 0.041 Uiso 1 1 calc R . .
N2 N 0.6411(3) 0.1301(4) 0.02671(17) 0.0661(8) Uani 0.50 1 d P . .
C26A C 0.4795(4) 0.1279(4) 0.00297(17) 0.0574(7) Uani 0.50 1 d P A 1
H26A H 0.4634 0.2174 0.0044 0.069 Uiso 0.50 1 calc PR A 1
C27A C 0.3374(3) 0.0011(4) -0.02322(16) 0.0605(8) Uani 0.50 1 d P . 1
H27A H 0.2248 0.0033 -0.0389 0.073 Uiso 0.50 1 calc PR . 1
C26B C 0.4795(4) 0.1279(4) 0.00297(17) 0.0574(7) Uani 0.50 1 d P B 2
H26B H 0.4634 0.2174 0.0044 0.069 Uiso 0.50 1 calc PR B 2
C27B C 0.3374(3) 0.0011(4) -0.02322(16) 0.0605(8) Uani 0.50 1 d P . 2
H27B H 0.2248 0.0033 -0.0389 0.073 Uiso 0.50 1 calc PR . 2
C28 C 0.6411(3) 0.1301(4) 0.02671(17) 0.0661(8) Uani 0.50 1 d P . .
H28 H 0.7377 0.2192 0.0453 0.079 Uiso 0.50 1 calc PR B 2

loop_
_atom_site_aniso_label
_atom_site_aniso_U_11
_atom_site_aniso_U_22
_atom_site_aniso_U_33
_atom_site_aniso_U_23
_atom_site_aniso_U_13
_atom_site_aniso_U_12
Cu1 0.03110(14) 0.01278(12) 0.01900(13) 0.00286(8) 0.00351(9) 0.00548(9)
O1 0.0333(7) 0.0166(6) 0.0213(7) 0.0038(5) 0.0049(5) 0.0035(5)
O2 0.0480(8) 0.0138(6) 0.0193(7) 0.0033(5) 0.0056(6) 0.0052(6)
O3 0.0385(7) 0.0141(6) 0.0194(7) 0.0026(5) 0.0027(5) 0.0065(5)
O4 0.0331(7) 0.0173(6) 0.0210(7) 0.0034(5) 0.0059(5) 0.0075(5)
C1 0.0324(11) 0.0298(11) 0.0352(11) 0.0087(9) 0.0128(9) 0.0101(9)
C2 0.0621(15) 0.0184(10) 0.0397(13) 0.0048(9) 0.0236(12) -0.0006(10)
C3 0.0443(12) 0.0437(13) 0.0411(13) 0.0255(11) 0.0176(10) 0.0255(11)
C4 0.0324(10) 0.0176(9) 0.0253(10) 0.0068(7) 0.0094(8) 0.0069(8)
C5 0.0242(9) 0.0170(9) 0.0251(9) 0.0051(7) 0.0051(7) 0.0074(7)
C6 0.0412(11) 0.0167(9) 0.0244(10) 0.0032(8) 0.0078(8) 0.0050(8)
C7 0.0312(10) 0.0152(9) 0.0224(9) 0.0036(7) 0.0040(7) 0.0068(7)
C8 0.0323(10) 0.0157(9) 0.0217(9) 0.0026(7) 0.0040(7) 0.0056(7)
C9 0.0676(15) 0.0136(9) 0.0289(11) 0.0060(8) 0.0134(10) 0.0087(10)
C10 0.0661(15) 0.0119(9) 0.0325(11) 0.0020(8) 0.0134(11) 0.0098(9)
C11 0.0382(11) 0.0174(9) 0.0231(9) 0.0009(7) 0.0063(8) 0.0084(8)
C12 0.0231(9) 0.0158(8) 0.0233(9) 0.0037(7) 0.0024(7) 0.0058(7)
C13 0.0246(9) 0.0118(8) 0.0234(9) 0.0015(7) 0.0012(7) 0.0049(7)
C14 0.0213(8) 0.0155(8) 0.0212(9) 0.0025(7) 0.0025(7) 0.0072(7)
C15 0.0293(9) 0.0154(8) 0.0222(9) 0.0019(7) 0.0040(7) 0.0062(7)
C16 0.0222(9) 0.0206(9) 0.0227(9) 0.0023(7) 0.0037(7) 0.0087(7)
C17 0.0426(11) 0.0235(10) 0.0207(10) 0.0032(8) 0.0058(8) 0.0107(9)
C18 0.0494(13) 0.0259(11) 0.0216(10) -0.0029(8) 0.0025(9) 0.0059(9)
C19 0.113(3) 0.070(2) 0.0310(13) -0.0081(13) -0.0214(15) 0.063(2)
C20 0.080(2) 0.0497(17) 0.0372(14) -0.0049(12) 0.0309(14) -0.0077(14)
N1 0.0319(9) 0.0191(8) 0.0286(9) 0.0028(7) 0.0065(7) 0.0097(7)
C21 0.0455(12) 0.0205(10) 0.0369(12) 0.0071(9) 0.0144(10) 0.0097(9)
C22 0.0390(12) 0.0291(12) 0.0656(17) 0.0083(11) 0.0277(12) 0.0094(10)
C23 0.0331(12) 0.0398(14) 0.0674(17) 0.0065(12) 0.0105(11) 0.0186(10)
C24 0.0453(14) 0.0549(16) 0.0481(15) 0.0181(12) 0.0101(11) 0.0294(12)
C25 0.0356(11) 0.0388(12) 0.0353(11) 0.0137(9) 0.0122(9) 0.0197(10)
N2 0.0384(13) 0.082(2) 0.0524(16) 0.0109(15) -0.0019(11) -0.0030(13)
C26A 0.0501(16) 0.0662(19) 0.0513(16) 0.0151(14) 0.0046(13) 0.0177(14)
C27A 0.0383(14) 0.092(2) 0.0357(14) 0.0168(15) 0.0013(11) 0.0073(15)
C26B 0.0501(16) 0.0662(19) 0.0513(16) 0.0151(14) 0.0046(13) 0.0177(14)
C27B 0.0383(14) 0.092(2) 0.0357(14) 0.0168(15) 0.0013(11) 0.0073(15)
C28 0.0384(13) 0.082(2) 0.0524(16) 0.0109(15) -0.0019(11) -0.0030(13)

loop_
_atom_type_symbol
_atom_type_description
_atom_type_scat_dispersion_real
_atom_type_scat_dispersion_imag
_atom_type_scat_source
C C 0.0033 0.0016 'International Tables Vol C Tables 4.2.6.8 and 6.1.1.4'
H H 0.0000 0.0000 'International Tables Vol C Tables 4.2.6.8 and 6.1.1.4'
N N 0.0061 0.0033 'International Tables Vol C Tables 4.2.6.8 and 6.1.1.4'
O O 0.0106 0.0060 'International Tables Vol C Tables 4.2.6.8 and 6.1.1.4'
Cu Cu 0.3201 1.2651 'International Tables Vol C Tables 4.2.6.8 and 6.1.1.4'

loop_
_geom_angle_atom_site_label_1
_geom_angle_atom_site_label_2
_geom_angle_atom_site_label_3
_geom_angle
_geom_angle_site_symmetry_1
_geom_angle_site_symmetry_3
_geom_angle_publ_flag
O2 Cu1 O3 86.05(6) . 2 ?
O2 Cu1 O1 92.93(6) . . ?
O3 Cu1 O1 165.90(6) 2 . ?
O2 Cu1 O4 173.29(6) . 2 ?
O3 Cu1 O4 91.82(6) 2 2 ?
O1 Cu1 O4 87.58(6) . 2 ?
O2 Cu1 N1 96.53(6) . . ?
O3 Cu1 N1 98.46(6) 2 . ?
O1 Cu1 N1 95.63(6) . . ?
O4 Cu1 N1 90.08(6) 2 . ?
C5 O1 Cu1 126.20(12) . . ?
C7 O2 Cu1 126.06(12) . . ?
C14 O3 Cu1 126.36(12) . 2 ?
C16 O4 Cu1 125.18(12) . 2 ?
C4 C1 H1A 109.5 . . ?
C4 C1 H1B 109.5 . . ?
H1A C1 H1B 109.5 . . ?
C4 C1 H1C 109.5 . . ?
H1A C1 H1C 109.5 . . ?
H1B C1 H1C 109.5 . . ?
C4 C2 H2A 109.5 . . ?
C4 C2 H2B 109.5 . . ?
H2A C2 H2B 109.5 . . ?
C4 C2 H2C 109.5 . . ?
H2A C2 H2C 109.5 . . ?
H2B C2 H2C 109.5 . . ?
C4 C3 H3A 109.5 . . ?
C4 C3 H3B 109.5 . . ?
H3A C3 H3B 109.5 . . ?
C4 C3 H3C 109.5 . . ?
H3A C3 H3C 109.5 . . ?
H3B C3 H3C 109.5 . . ?
C2 C4 C3 109.72(18) . . ?
C2 C4 C1 108.72(17) . . ?
C3 C4 C1 108.64(17) . . ?
C2 C4 C5 113.83(16) . . ?
C3 C4 C5 107.81(16) . . ?
C1 C4 C5 107.99(16) . . ?
O1 C5 C6 124.92(17) . . ?
O1 C5 C4 114.33(16) . . ?
C6 C5 C4 120.73(17) . . ?
C7 C6 C5 124.52(18) . . ?
C7 C6 H6 117.7 . . ?
C5 C6 H6 117.7 . . ?
O2 C7 C6 125.20(18) . . ?
O2 C7 C8 114.87(16) . . ?
C6 C7 C8 119.93(17) . . ?
C13 C8 C9 118.84(18) . . ?
C13 C8 C7 118.84(16) . . ?
C9 C8 C7 122.24(17) . . ?
C10 C9 C8 120.34(19) . . ?
C10 C9 H9 119.8 . . ?
C8 C9 H9 119.8 . . ?
C9 C10 C11 120.41(19) . . ?
C9 C10 H10 119.8 . . ?
C11 C10 H10 119.8 . . ?
C10 C11 C12 120.40(18) . . ?
C10 C11 H11 119.8 . . ?
C12 C11 H11 119.8 . . ?
C11 C12 C13 118.58(17) . . ?
C11 C12 C14 122.98(17) . . ?
C13 C12 C14 118.43(16) . . ?
C8 C13 C12 121.41(17) . . ?
C8 C13 H13 119.3 . . ?
C12 C13 H13 119.3 . . ?
O3 C14 C15 124.61(16) . . ?
O3 C14 C12 114.97(16) . . ?
C15 C14 C12 120.42(16) . . ?
C16 C15 C14 124.09(17) . . ?
C16 C15 H15 118.0 . . ?
C14 C15 H15 118.0 . . ?
O4 C16 C15 124.86(17) . . ?
O4 C16 C17 114.41(16) . . ?
C15 C16 C17 120.72(17) . . ?
C19 C17 C18 109.4(2) . . ?
C19 C17 C20 109.7(2) . . ?
C18 C17 C20 108.20(19) . . ?
C19 C17 C16 106.58(17) . . ?
C18 C17 C16 114.57(16) . . ?
C20 C17 C16 108.32(18) . . ?
C17 C18 H18A 109.5 . . ?
C17 C18 H18B 109.5 . . ?
H18A C18 H18B 109.5 . . ?
C17 C18 H18C 109.5 . . ?
H18A C18 H18C 109.5 . . ?
H18B C18 H18C 109.5 . . ?
C17 C19 H19A 109.5 . . ?
C17 C19 H19B 109.5 . . ?
H19A C19 H19B 109.5 . . ?
C17 C19 H19C 109.5 . . ?
H19A C19 H19C 109.5 . . ?
H19B C19 H19C 109.5 . . ?
C17 C20 H20A 109.5 . . ?
C17 C20 H20B 109.5 . . ?
H20A C20 H20B 109.5 . . ?
C17 C20 H20C 109.5 . . ?
H20A C20 H20C 109.5 . . ?
H20B C20 H20C 109.5 . . ?
C21 N1 C25 117.51(18) . . ?
C21 N1 Cu1 125.08(14) . . ?
C25 N1 Cu1 117.36(13) . . ?
N1 C21 C22 123.1(2) . . ?
N1 C21 H21 118.5 . . ?
C22 C21 H21 118.5 . . ?
C23 C22 C21 118.9(2) . . ?
C23 C22 H22 120.5 . . ?
C21 C22 H22 120.5 . . ?
C24 C23 C22 118.5(2) . . ?
C24 C23 H23 120.8 . . ?
C22 C23 H23 120.8 . . ?
C23 C24 C25 119.0(2) . . ?
C23 C24 H24 120.5 . . ?
C25 C24 H24 120.5 . . ?
N1 C25 C24 123.1(2) . . ?
N1 C25 H25 118.4 . . ?
C24 C25 H25 118.4 . . ?
C26A N2 C27A 118.1(3) . 2_655 ?
N2 C26A C27A 122.3(3) . . ?
N2 C26A H26A 118.9 . . ?
C27A C26A H26A 118.9 . . ?
C26A C27A C28 119.6(3) . 2_655 ?
C26A C27A H27A 120.2 . . ?
C28 C27A H27A 120.2 2_655 . ?

loop_
_geom_bond_atom_site_label_1
_geom_bond_atom_site_label_2
_geom_bond_distance
_geom_bond_site_symmetry_2
_geom_bond_publ_flag
Cu1 O2 1.9275(14) . ?
Cu1 O3 1.9289(13) 2 ?
Cu1 O1 1.9307(13) . ?
Cu1 O4 1.9415(13) 2 ?
Cu1 N1 2.2781(17) . ?
O1 C5 1.270(2) . ?
O2 C7 1.268(2) . ?
O3 C14 1.268(2) . ?
O3 Cu1 1.9289(13) 2 ?
O4 C16 1.268(2) . ?
O4 Cu1 1.9415(13) 2 ?
C1 C4 1.532(3) . ?
C1 H1A 0.9800 . ?
C1 H1B 0.9800 . ?
C1 H1C 0.9800 . ?
C2 C4 1.527(3) . ?
C2 H2A 0.9800 . ?
C2 H2B 0.9800 . ?
C2 H2C 0.9800 . ?
C3 C4 1.530(3) . ?
C3 H3A 0.9800 . ?
C3 H3B 0.9800 . ?
C3 H3C 0.9800 . ?
C4 C5 1.535(2) . ?
C5 C6 1.397(3) . ?
C6 C7 1.396(3) . ?
C6 H6 0.9500 . ?
C7 C8 1.505(3) . ?
C8 C13 1.389(3) . ?
C8 C9 1.392(3) . ?
C9 C10 1.380(3) . ?
C9 H9 0.9500 . ?
C10 C11 1.385(3) . ?
C10 H10 0.9500 . ?
C11 C12 1.392(3) . ?
C11 H11 0.9500 . ?
C12 C13 1.394(3) . ?
C12 C14 1.496(2) . ?
C13 H13 0.9500 . ?
C14 C15 1.403(3) . ?
C15 C16 1.399(3) . ?
C15 H15 0.9500 . ?
C16 C17 1.536(3) . ?
C17 C19 1.524(3) . ?
C17 C18 1.526(3) . ?
C17 C20 1.525(3) . ?
C18 H18A 0.9800 . ?
C18 H18B 0.9800 . ?
C18 H18C 0.9800 . ?
C19 H19A 0.9800 . ?
C19 H19B 0.9800 . ?
C19 H19C 0.9800 . ?
C20 H20A 0.9800 . ?
C20 H20B 0.9800 . ?
C20 H20C 0.9800 . ?
N1 C21 1.330(3) . ?
N1 C25 1.333(3) . ?
C21 C22 1.379(3) . ?
C21 H21 0.9500 . ?
C22 C23 1.377(4) . ?
C22 H22 0.9500 . ?
C23 C24 1.376(3) . ?
C23 H23 0.9500 . ?
C24 C25 1.376(3) . ?
C24 H24 0.9500 . ?
C25 H25 0.9500 . ?
N2 C26A 1.346(4) . ?
N2 C27A 1.383(5) 2_655 ?
C26A C27A 1.370(4) . ?
C26A H26A 0.9500 . ?
C27A C28 1.383(5) 2_655 ?
C27A H27A 0.9500 . ?

loop_
_geom_torsion_atom_site_label_1
_geom_torsion_atom_site_label_2
_geom_torsion_atom_site_label_3
_geom_torsion_atom_site_label_4
_geom_torsion
_geom_torsion_site_symmetry_1
_geom_torsion_site_symmetry_2
_geom_torsion_site_symmetry_3
_geom_torsion_site_symmetry_4
_geom_torsion_publ_flag
O2 Cu1 O1 C5 -0.42(16) . . . . ?
O3 Cu1 O1 C5 -85.9(3) 2 . . . ?
O4 Cu1 O1 C5 -173.72(15) 2 . . . ?
N1 Cu1 O1 C5 96.43(15) . . . . ?
O3 Cu1 O2 C7 169.70(17) 2 . . . ?
O1 Cu1 O2 C7 3.79(17) . . . . ?
N1 Cu1 O2 C7 -92.22(17) . . . . ?
Cu1 O1 C5 C6 -1.5(3) . . . . ?
Cu1 O1 C5 C4 -179.75(12) . . . . ?
C2 C4 C5 O1 -171.19(18) . . . . ?
C3 C4 C5 O1 66.8(2) . . . . ?
C1 C4 C5 O1 -50.4(2) . . . . ?
C2 C4 C5 C6 10.5(3) . . . . ?
C3 C4 C5 C6 -111.5(2) . . . . ?
C1 C4 C5 C6 131.27(19) . . . . ?
O1 C5 C6 C7 0.8(3) . . . . ?
C4 C5 C6 C7 178.94(18) . . . . ?
Cu1 O2 C7 C6 -5.5(3) . . . . ?
Cu1 O2 C7 C8 174.01(12) . . . . ?
C5 C6 C7 O2 3.0(3) . . . . ?
C5 C6 C7 C8 -176.44(18) . . . . ?
O2 C7 C8 C13 11.8(3) . . . . ?
C6 C7 C8 C13 -168.74(19) . . . . ?
O2 C7 C8 C9 -164.8(2) . . . . ?
C6 C7 C8 C9 14.7(3) . . . . ?
C13 C8 C9 C10 0.1(3) . . . . ?
C7 C8 C9 C10 176.7(2) . . . . ?
C8 C9 C10 C11 0.5(4) . . . . ?
C9 C10 C11 C12 0.0(4) . . . . ?
C10 C11 C12 C13 -1.1(3) . . . . ?
C10 C11 C12 C14 179.75(19) . . . . ?
C9 C8 C13 C12 -1.2(3) . . . . ?
C7 C8 C13 C12 -177.88(17) . . . . ?
C11 C12 C13 C8 1.7(3) . . . . ?
C14 C12 C13 C8 -179.13(17) . . . . ?
Cu1 O3 C14 C15 -4.6(3) 2 . . . ?
Cu1 O3 C14 C12 174.81(11) 2 . . . ?
C11 C12 C14 O3 165.12(17) . . . . ?
C13 C12 C14 O3 -14.0(2) . . . . ?
C11 C12 C14 C15 -15.4(3) . . . . ?
C13 C12 C14 C15 165.43(17) . . . . ?
O3 C14 C15 C16 -6.4(3) . . . . ?
C12 C14 C15 C16 174.17(17) . . . . ?
Cu1 O4 C16 C15 15.0(3) 2 . . . ?
Cu1 O4 C16 C17 -164.15(12) 2 . . . ?
C14 C15 C16 O4 0.7(3) . . . . ?
C14 C15 C16 C17 179.80(17) . . . . ?
O4 C16 C17 C19 66.4(2) . . . . ?
C15 C16 C17 C19 -112.8(2) . . . . ?
O4 C16 C17 C18 -172.48(17) . . . . ?
C15 C16 C17 C18 8.3(3) . . . . ?
O4 C16 C17 C20 -51.6(2) . . . . ?
C15 C16 C17 C20 129.2(2) . . . . ?
O2 Cu1 N1 C21 -59.33(16) . . . . ?
O3 Cu1 N1 C21 27.63(17) 2 . . . ?
O1 Cu1 N1 C21 -152.93(16) . . . . ?
O4 Cu1 N1 C21 119.49(16) 2 . . . ?
O2 Cu1 N1 C25 123.24(16) . . . . ?
O3 Cu1 N1 C25 -149.81(15) 2 . . . ?
O1 Cu1 N1 C25 29.63(16) . . . . ?
O4 Cu1 N1 C25 -57.95(16) 2 . . . ?
C25 N1 C21 C22 -0.4(3) . . . . ?
Cu1 N1 C21 C22 -177.78(16) . . . . ?
N1 C21 C22 C23 -0.1(3) . . . . ?
C21 C22 C23 C24 0.0(4) . . . . ?
C22 C23 C24 C25 0.5(4) . . . . ?
C21 N1 C25 C24 0.9(3) . . . . ?
Cu1 N1 C25 C24 178.51(19) . . . . ?
C23 C24 C25 N1 -1.0(4) . . . . ?
C27A N2 C26A C27A 0.8(5) 2_655 . . . ?
N2 C26A C27A C28 -0.9(5) . . . 2_655 ?
